data_4301966
loop_
_publ_author_name
'Alexander N. Marziale'
'Eberhardt Herdtweck'
'J\"org Eppinger'
'Sven Schneider'

_publ_contact_author_address
;
       Department Chemie,
       Lehrstuhl f\"ur Anorganische Chemie,
       Technische Universit\"at M\"unchen,
       Lichtenbergstrasse 4,
       D-85747 Garching bei M\"unchen,
       Germany.
;
_publ_contact_author_email eberhardt.herdtweck@ch.tum.de
_publ_contact_author_fax '+49(0)89 289 13473'
_publ_contact_author_name
;
       Dr. Eberhardt Herdtweck
;
_publ_contact_author_phone '+49(0)89 289 13143'
_publ_section_title
;
Palladium N(CH2CH2PiPr2)2-Dialkylamides: Synthesis, Structural
Characterization, and Reactivity
;
_journal_name_full 'Inorganic Chemistry'
_journal_page_first 3699
_journal_page_last 3709
_journal_paper_doi 10.1021/ic802286u
_journal_volume 48
_journal_year 2009
_chemical_formula_moiety 'C21 H45 N2 P2 Pd, F6 P'
_chemical_formula_sum 'C21 H45 F6 N2 P3 Pd'
_chemical_formula_weight 638.88
_chemical_name_systematic ?
_space_group_IT_number 57
_symmetry_cell_setting orthorhombic
_symmetry_Int_Tables_number 57
_symmetry_space_group_name_Hall '-P 2c 2b'
_symmetry_space_group_name_H-M 'P b c m'
_atom_sites_solution_hydrogens geom
_atom_sites_solution_primary direct
_atom_sites_solution_secondary difmap
_cell_angle_alpha 90
_cell_angle_beta 90
_cell_angle_gamma 90
_cell_formula_units_Z 4
_cell_length_a 9.5853(1)
_cell_length_b 15.7998(2)
_cell_length_c 19.5797(2)
_cell_measurement_reflns_used 43961
_cell_measurement_temperature 153(1)
_cell_measurement_theta_max 25.61
_cell_measurement_theta_min 2.78
_cell_volume 2965.26(6)
_computing_cell_refinement 'CrysAlis (Oxford, 2005)'
_computing_data_collection 'CrysAlis (Oxford, 2005)'
_computing_data_reduction 'CrysAlis (Oxford, 2005)'
_computing_molecular_graphics 'PLATON (Spek, 2007)'
_computing_publication_material 'PLATON (Spek, 2007)'
_computing_structure_refinement 'SHELXL-97 (Sheldrick, 1998)'
_computing_structure_solution 'SIR92 (Altomare, 1994)'
_diffrn_ambient_temperature 153(1)
_diffrn_detector 'CCD plate'
_diffrn_detector_area_resol_mean 16.0
_diffrn_measured_fraction_theta_full 0.998
_diffrn_measured_fraction_theta_max 0.998
_diffrn_measurement_device '\k-geometry diffractometer'
_diffrn_measurement_device_type 'Xcalibur \k-CCD diffractometer'
_diffrn_measurement_method 'phi- and omega-rotation'
_diffrn_radiation_monochromator graphite
_diffrn_radiation_source 'sealed tube, Enhance (Mo) X-ray Source'
_diffrn_radiation_type 'Mo K\a'
_diffrn_radiation_wavelength 0.71073
_diffrn_reflns_av_R_equivalents 0.0250
_diffrn_reflns_av_sigmaI/netI 0.0079
_diffrn_reflns_limit_h_max 11
_diffrn_reflns_limit_h_min -11
_diffrn_reflns_limit_k_max 19
_diffrn_reflns_limit_k_min -19
_diffrn_reflns_limit_l_max 23
_diffrn_reflns_limit_l_min -23
_diffrn_reflns_number 52425
_diffrn_reflns_theta_full 25.61
_diffrn_reflns_theta_max 25.61
_diffrn_reflns_theta_min 2.78
_diffrn_standards_decay_% 0
_exptl_absorpt_coefficient_mu 0.837
_exptl_absorpt_correction_T_max 0.8100
_exptl_absorpt_correction_T_min 0.5537
_exptl_absorpt_correction_type multi-scan
_exptl_absorpt_process_details
;
CrysAlis RED, Oxford Diffraction Ltd.,
Version 1.171.29.9 (release 23-03-2006 CrysAlis171 .NET)
(compiled Mar 23 2006,23:39:28)
Empirical absorption correction using spherical harmonics,
 implemented in SCALE3 ABSPACK scaling algorithm.
;
_exptl_crystal_colour yellow
_exptl_crystal_density_diffrn 1.431
_exptl_crystal_density_meas ?
_exptl_crystal_density_method none
_exptl_crystal_description plate
_exptl_crystal_F_000 1320
_exptl_crystal_size_max 0.63
_exptl_crystal_size_mid 0.53
_exptl_crystal_size_min 0.25
_refine_diff_density_max 1.284
_refine_diff_density_min -0.688
_refine_diff_density_rms 0.087
_refine_ls_extinction_method none
_refine_ls_goodness_of_fit_ref 1.158
_refine_ls_hydrogen_treatment constr
_refine_ls_matrix_type full
_refine_ls_number_parameters 219
_refine_ls_number_reflns 2881
_refine_ls_number_restraints 0
_refine_ls_restrained_S_all 1.158
_refine_ls_R_factor_all 0.0419
_refine_ls_R_factor_gt 0.0353
_refine_ls_shift/su_max 0.000
_refine_ls_shift/su_mean 0.000
_refine_ls_structure_factor_coef Fsqd
_refine_ls_weighting_details 'calc w=1/[\s^2^(Fo^2^)+(0.0302P)^2^+6.6563P] where P=(Fo^2^+2Fc^2^)/3'
_refine_ls_weighting_scheme calc
_refine_ls_wR_factor_gt 0.0782
_refine_ls_wR_factor_ref 0.0828
_reflns_number_gt 2551
_reflns_number_total 2881
_reflns_threshold_expression I>2\s(I)
_cod_data_source_file ic802286u_si_001_6.cif
_cod_data_source_block SVER-1116-153
_cod_depositor_comments
;
The following automatic conversions were performed:
'_symmetry_cell_setting' value 'Orthorhombic' changed to 'orthorhombic'
according to '/home/saulius/struct/CIF-dictionaries/cif_core.dic'
dictionary named 'cif_core.dic' version 2.4.1 from 2010-06-29.

Automatic conversion script
Id: cif_fix_enum 1527 2010-12-29 10:47:43Z saulius 

The following automatic conversions were performed:

'_exptl_crystal_density_meas' value 'none' was changed to '?' - the
value is perceived as not measured.

Automatic conversion script
Id: cif_fix_values 3008 2015-01-20 13:52:24Z robertas 
;
_cod_database_code 4301966

loop_
_symmetry_equiv_pos_site_id
_symmetry_equiv_pos_as_xyz
1 x,y,z
2 -x,-y,1/2+z
3 x,1/2-y,-z
4 -x,1/2+y,1/2-z
5 -x,-y,-z
6 x,y,1/2-z
7 -x,1/2+y,z
8 x,1/2-y,1/2+z

loop_
_atom_site_aniso_label
_atom_site_aniso_U_11
_atom_site_aniso_U_22
_atom_site_aniso_U_33
_atom_site_aniso_U_23
_atom_site_aniso_U_13
_atom_site_aniso_U_12
Pd1 0.0229(2) 0.0196(2) 0.0156(2) 0.0000 0.0000 0.0013(1)
P1 0.0226(4) 0.0250(4) 0.0152(3) -0.0012(3) 0.0004(3) 0.0011(3)
N1 0.0267(17) 0.0236(17) 0.0230(17) 0.0000 0.0000 -0.0014(14)
N2 0.035(2) 0.0232(18) 0.0260(17) 0.0000 0.0000 -0.0049(16)
C1 0.027(2) 0.031(2) 0.0166(18) 0.0000 0.0000 0.0044(18)
C2 0.0349(16) 0.0228(14) 0.0263(16) -0.0034(11) -0.0010(12) -0.0015(12)
C3 0.0315(15) 0.0294(15) 0.0246(14) -0.0051(12) -0.0002(12) -0.0031(13)
C6 0.0256(14) 0.0315(15) 0.0229(14) -0.0025(12) 0.0043(12) 0.0000(12)
C7 0.0443(19) 0.050(2) 0.0235(16) -0.0066(14) 0.0111(14) -0.0017(16)
C8 0.0289(16) 0.047(2) 0.0402(18) 0.0009(15) 0.0054(14) 0.0066(15)
C9 0.0314(15) 0.0415(18) 0.0203(13) 0.0008(13) -0.0033(13) 0.0075(14)
C10 0.0289(17) 0.059(2) 0.042(2) 0.0054(17) -0.0015(15) 0.0104(16)
C11 0.051(2) 0.0374(18) 0.0356(17) 0.0063(14) -0.0036(15) 0.0116(16)
C18 0.021(2) 0.026(2) 0.053(3) 0.0000 0.0000 -0.0060(17)
C19 0.062(3) 0.069(3) 0.146(5) 0.073(3) -0.045(3) -0.037(3)
C20 0.027(2) 0.057(3) 0.072(4) 0.0000 0.0000 -0.002(2)
P2 0.0337(6) 0.0281(6) 0.0419(7) 0.0024(5) 0.0000 0.0000
F1 0.037(4) 0.149(11) 0.128(8) 0.086(8) 0.0000 0.0000
F3 0.030(4) 0.114(9) 0.159(12) 0.071(9) 0.0000 0.0000
F2 0.087(12) 0.154(17) 0.117(14) -0.088(14) -0.047(13) 0.018(16)
F4 0.12(2) 0.23(3) 0.076(12) -0.069(15) 0.033(15) 0.03(2)
F5 0.055(7) 0.056(13) 0.028(12) 0.021(11) -0.003(11) -0.006(8)
F6 0.067(9) 0.031(9) 0.047(13) 0.014(13) 0.009(13) -0.001(7)
F7 0.043(10) 0.110(16) 0.11(2) 0.028(14) 0.038(10) 0.041(11)
F8 0.049(8) 0.22(4) 0.031(9) 0.016(13) -0.003(8) -0.029(19)
F9 0.109(18) 0.041(13) 0.25(4) -0.08(2) -0.04(3) 0.000(11)
F10 0.045(9) 0.070(8) 0.20(3) -0.056(13) -0.060(13) -0.008(9)

loop_
_atom_site_label
_atom_site_type_symbol
_atom_site_thermal_displace_type
_atom_site_fract_x
_atom_site_fract_y
_atom_site_fract_z
_atom_site_occupancy
_atom_site_U_iso_or_equiv
_atom_site_calc_flag
_atom_site_refinement_flags
Pd1 Pd Uani 0.14302(3) 0.05281(2) 0.25000 1.000 0.0194(1) . .
P1 P Uani 0.13388(7) 0.03944(5) 0.13351(3) 1.000 0.0209(2) . .
N1 N Uani 0.0844(4) -0.0699(2) 0.25000 1.000 0.0244(10) . .
N2 N Uani 0.2622(4) 0.2350(2) 0.25000 1.000 0.0281(11) . .
C1 C Uani 0.2093(4) 0.1699(3) 0.25000 1.000 0.0249(11) . .
C2 C Uani 0.1237(3) -0.11872(19) 0.18939(14) 1.000 0.0280(9) . .
C3 C Uani 0.0842(3) -0.07209(18) 0.12394(15) 1.000 0.0285(8) . .
C6 C Uani 0.2959(3) 0.05847(19) 0.08713(14) 1.000 0.0267(8) . .
C7 C Uani 0.2851(4) 0.0392(2) 0.01097(16) 1.000 0.0393(11) . .
C8 C Uani 0.4156(3) 0.0095(2) 0.12085(18) 1.000 0.0387(10) . .
C9 C Uani -0.0034(3) 0.1021(2) 0.09200(14) 1.000 0.0311(9) . .
C10 C Uani -0.1382(3) 0.0969(3) 0.13380(19) 1.000 0.0433(11) . .
C11 C Uani 0.0422(4) 0.1940(2) 0.08252(18) 1.000 0.0413(11) . .
C18 C Uani 0.3391(4) 0.3152(3) 0.25000 1.000 0.0333(14) . .
C19 C Uani 0.2960(5) 0.3621(3) 0.1858(3) 1.000 0.092(2) . .
C20 C Uani 0.4936(5) 0.2958(4) 0.25000 1.000 0.0520(18) . .
P2 P Uani 0.57416(13) 0.25000 0.00000 1.000 0.0346(4) . .
F1 F Uani 0.7376(7) 0.25000 0.00000 0.667 0.105(5) . .
F3 F Uani 0.4091(9) 0.25000 0.00000 0.667 0.101(5) . .
F2 F Uani 0.621(2) 0.2828(18) 0.0708(11) 0.333 0.119(8) . .
F4 F Uani 0.529(3) 0.297(3) 0.0646(12) 0.333 0.142(13) . .
F5 F Uani 0.570(3) 0.1695(17) 0.0496(13) 0.333 0.046(6) . .
F6 F Uani 0.578(3) 0.3421(17) -0.0245(11) 0.333 0.048(6) . .
F7 F Uani 0.4496(16) 0.2821(13) 0.0439(10) 0.250 0.088(9) . .
F8 F Uani 0.568(2) 0.292(4) -0.0753(12) 0.250 0.100(14) . .
F9 F Uani 0.577(3) 0.3456(16) 0.015(3) 0.250 0.133(15) . .
F10 F Uani 0.7015(17) 0.2845(10) 0.0425(13) 0.250 0.105(11) . .
H21 H Uiso 0.07620 -0.17430 0.19050 1.000 0.0340 calc R
H22 H Uiso 0.22560 -0.12900 0.18990 1.000 0.0340 calc R
H31 H Uiso -0.01750 -0.07670 0.11590 1.000 0.0340 calc R
H32 H Uiso 0.13350 -0.09730 0.08450 1.000 0.0340 calc R
H61 H Uiso 0.31790 0.12010 0.09170 1.000 0.0320 calc R
H71 H Uiso 0.20720 0.07120 -0.00870 1.000 0.0590 calc R
H72 H Uiso 0.26890 -0.02150 0.00450 1.000 0.0590 calc R
H73 H Uiso 0.37210 0.05560 -0.01180 1.000 0.0590 calc R
H81 H Uiso 0.41810 0.02260 0.16980 1.000 0.0580 calc R
H82 H Uiso 0.50430 0.02610 0.09980 1.000 0.0580 calc R
H83 H Uiso 0.40100 -0.05130 0.11450 1.000 0.0580 calc R
H91 H Uiso -0.02170 0.07720 0.04590 1.000 0.0370 calc R
H101 H Uiso -0.16480 0.03750 0.13970 1.000 0.0650 calc R
H102 H Uiso -0.21280 0.12710 0.10980 1.000 0.0650 calc R
H103 H Uiso -0.12320 0.12290 0.17870 1.000 0.0650 calc R
H111 H Uiso 0.12230 0.19620 0.05150 1.000 0.0620 calc R
H112 H Uiso 0.06850 0.21790 0.12690 1.000 0.0620 calc R
H113 H Uiso -0.03510 0.22670 0.06310 1.000 0.0620 calc R
H191 H Uiso 0.32150 0.32840 0.14560 1.000 0.1380 calc R
H192 H Uiso 0.34380 0.41680 0.18400 1.000 0.1380 calc R
H193 H Uiso 0.19490 0.37120 0.18630 1.000 0.1380 calc R
H201 H Uiso 0.50740 0.23430 0.25000 1.000 0.0780 calc .
H202 H Uiso 0.53680 0.32020 0.29090 0.500 0.0780 calc .
H203 H Uiso 0.53680 0.32020 0.20910 0.500 0.0780 calc .

loop_
_atom_type_symbol
_atom_type_description
_atom_type_scat_dispersion_real
_atom_type_scat_dispersion_imag
_atom_type_scat_source
Pd Pd -0.9988 1.0072 'International Tables Vol C Tables 4.2.6.8 and 6.1.1.4'
P P 0.1023 0.0942 'International Tables Vol C Tables 4.2.6.8 and 6.1.1.4'
N N 0.0061 0.0033 'International Tables Vol C Tables 4.2.6.8 and 6.1.1.4'
F F 0.0171 0.0103 'International Tables Vol C Tables 4.2.6.8 and 6.1.1.4'
H H 0.0000 0.0000 'International Tables Vol C Tables 4.2.6.8 and 6.1.1.4'
C C 0.0033 0.0016 'International Tables Vol C Tables 4.2.6.8 and 6.1.1.4'

loop_
_geom_angle_atom_site_label_1
_geom_angle_atom_site_label_2
_geom_angle_atom_site_label_3
_geom_angle
_geom_angle_site_symmetry_1
_geom_angle_site_symmetry_2
_geom_angle_site_symmetry_3
_geom_angle_publ_flag
P1 Pd1 N1 84.31(2) . . . yes
P1 Pd1 C1 95.72(2) . . . yes
P1 Pd1 P1 168.55(3) . . 6_555 yes
N1 Pd1 C1 177.21(16) . . . yes
P1 Pd1 N1 84.31(2) 6_555 . . yes
P1 Pd1 C1 95.72(2) 6_555 . . yes
Pd1 P1 C3 101.54(10) . . . yes
Pd1 P1 C6 116.59(9) . . . yes
Pd1 P1 C9 114.71(9) . . . yes
C3 P1 C6 109.17(14) . . . yes
C3 P1 C9 106.65(14) . . . yes
C6 P1 C9 107.51(13) . . . yes
F9 P2 F10 63.0(16) 3_555 . 3_555 yes
F7 P2 F9 65.7(16) . . . yes
F7 P2 F10 101.0(10) . . . yes
F7 P2 F7 79.8(9) . . 3_555 yes
F7 P2 F8 66.6(15) . . 3_555 yes
F7 P2 F9 116.0(16) . . 3_555 yes
F7 P2 F10 178.2(11) . . 3_555 yes
F8 P2 F9 77(3) . . . yes
F1 P2 F3 180.00 . . . yes
F2 P2 F4 34.7(13) . . . yes
F2 P2 F5 74.3(14) . . . yes
F2 P2 F6 87.5(13) . . . yes
F2 P2 F2 146.3(10) . . 3_555 yes
F2 P2 F4 170.5(19) . . 3_555 yes
F2 P2 F5 106.6(14) . . 3_555 yes
F2 P2 F6 91.8(13) . . 3_555 yes
F4 P2 F5 82.9(18) . . . yes
F4 P2 F6 78.7(18) . . . yes
F2 P2 F4 170.5(19) 3_555 . . yes
F4 P2 F4 147.1(15) . . 3_555 yes
F4 P2 F5 96.3(18) . . 3_555 yes
F4 P2 F6 102.1(18) . . 3_555 yes
F5 P2 F6 160.9(12) . . . yes
F2 P2 F5 106.6(14) 3_555 . . yes
F4 P2 F5 96.3(19) 3_555 . . yes
F5 P2 F5 177.2(15) . . 3_555 yes
F5 P2 F6 19.3(12) . . 3_555 yes
F2 P2 F6 91.8(13) 3_555 . . yes
F4 P2 F6 102.1(18) 3_555 . . yes
F5 P2 F6 19.3(13) 3_555 . . yes
F6 P2 F6 177.3(15) . . 3_555 yes
F7 P2 F8 110.0(14) . . . yes
F8 P2 F10 111.6(16) 3_555 . 3_555 yes
F9 P2 F10 115.3(15) . . 3_555 yes
F7 P2 F10 178.2(11) 3_555 . . yes
F8 P2 F10 71.9(15) 3_555 . . yes
F9 P2 F10 115.3(16) 3_555 . . yes
F10 P2 F10 78.4(11) . . 3_555 yes
F2 P2 F4 34.7(13) 3_555 . 3_555 yes
F8 P2 F10 111.6(15) . . . yes
F7 P2 F8 66.6(15) 3_555 . . yes
F8 P2 F8 175.8(12) . . 3_555 yes
F8 P2 F9 103(3) . . 3_555 yes
F8 P2 F10 71.9(15) . . 3_555 yes
F9 P2 F10 63.0(15) . . . yes
F7 P2 F9 116.0(16) 3_555 . . yes
F8 P2 F9 103(3) 3_555 . . yes
F9 P2 F9 178(2) . . 3_555 yes
F2 P2 F6 87.5(13) 3_555 . 3_555 yes
F4 P2 F5 82.9(19) 3_555 . 3_555 yes
F4 P2 F6 78.7(18) 3_555 . 3_555 yes
F5 P2 F6 160.9(12) 3_555 . 3_555 yes
F7 P2 F8 110.0(15) 3_555 . 3_555 yes
F7 P2 F9 65.7(16) 3_555 . 3_555 yes
F2 P2 F5 74.3(14) 3_555 . 3_555 yes
F8 P2 F9 77(3) 3_555 . 3_555 yes
F7 P2 F10 101.0(10) 3_555 . 3_555 yes
P2 F2 F4 72(2) . . . yes
P2 F4 F2 74(3) . . . yes
P2 F5 F6 73(4) . . 3_555 yes
P2 F6 F5 88(4) . . 3_555 yes
P2 F7 F9 56.7(13) . . . yes
P2 F9 F7 57.7(11) . . . yes
P2 F9 F10 59.6(11) . . . yes
F7 F9 F10 94(2) . . . yes
P2 F10 F9 57.4(14) . . . yes
C2 N1 C2 108.2(3) . . 6_555 yes
Pd1 N1 C2 115.74(18) . . . yes
Pd1 N1 C2 115.74(18) . . 6_555 yes
C1 N2 C18 176.1(4) . . . yes
Pd1 C1 N2 172.7(4) . . . yes
N1 C2 C3 111.3(2) . . . yes
P1 C3 C2 108.3(2) . . . yes
C7 C6 C8 111.8(3) . . . no
P1 C6 C8 109.9(2) . . . yes
P1 C6 C7 113.3(2) . . . yes
P1 C9 C10 109.8(2) . . . yes
C10 C9 C11 110.9(3) . . . no
P1 C9 C11 111.2(2) . . . yes
N2 C18 C20 108.5(4) . . . yes
C19 C18 C19 112.0(4) . . 6_555 no
N2 C18 C19 106.6(3) . . 6_555 yes
C19 C18 C20 111.5(3) . . . no
N2 C18 C19 106.6(3) . . . yes
C19 C18 C20 111.5(3) 6_555 . . no
C3 C2 H21 109.00 . . . no
H21 C2 H22 108.00 . . . no
N1 C2 H22 109.00 . . . no
C3 C2 H22 109.00 . . . no
N1 C2 H21 109.00 . . . no
P1 C3 H31 110.00 . . . no
H31 C3 H32 108.00 . . . no
C2 C3 H32 110.00 . . . no
P1 C3 H32 110.00 . . . no
C2 C3 H31 110.00 . . . no
P1 C6 H61 107.00 . . . no
C7 C6 H61 107.00 . . . no
C8 C6 H61 107.00 . . . no
C6 C7 H71 109.00 . . . no
H71 C7 H73 109.00 . . . no
H72 C7 H73 110.00 . . . no
C6 C7 H73 110.00 . . . no
H71 C7 H72 109.00 . . . no
C6 C7 H72 109.00 . . . no
C6 C8 H81 109.00 . . . no
C6 C8 H82 109.00 . . . no
H82 C8 H83 109.00 . . . no
H81 C8 H83 110.00 . . . no
C6 C8 H83 109.00 . . . no
H81 C8 H82 109.00 . . . no
C10 C9 H91 108.00 . . . no
P1 C9 H91 108.00 . . . no
C11 C9 H91 108.00 . . . no
C9 C10 H101 110.00 . . . no
C9 C10 H102 109.00 . . . no
H102 C10 H103 109.00 . . . no
C9 C10 H103 109.00 . . . no
H101 C10 H102 109.00 . . . no
H101 C10 H103 109.00 . . . no
C9 C11 H111 109.00 . . . no
C9 C11 H112 109.00 . . . no
C9 C11 H113 109.00 . . . no
H112 C11 H113 110.00 . . . no
H111 C11 H112 110.00 . . . no
H111 C11 H113 109.00 . . . no
C18 C19 H192 109.00 . . . no
H191 C19 H193 110.00 . . . no
C18 C19 H193 109.00 . . . no
H191 C19 H192 109.00 . . . no
C18 C19 H191 109.00 . . . no
H192 C19 H193 109.00 . . . no
C18 C20 H203 110.00 . . . no
H201 C20 H203 109.00 . . . no
H202 C20 H203 110.00 . . . no
H201 C20 H202 109.00 . . . no
C18 C20 H201 109.00 . . . no
C18 C20 H202 110.00 . . . no

loop_
_geom_bond_atom_site_label_1
_geom_bond_atom_site_label_2
_geom_bond_distance
_geom_bond_site_symmetry_1
_geom_bond_site_symmetry_2
_geom_bond_publ_flag
Pd1 P1 2.2923(6) . . yes
Pd1 N1 2.019(3) . . yes
Pd1 C1 1.956(5) . . yes
Pd1 P1 2.2923(6) . 6_555 yes
P1 C3 1.835(3) . . yes
P1 C6 1.824(3) . . yes
P1 C9 1.836(3) . . yes
P2 F2 1.55(2) . 3_555 yes
P2 F4 1.53(3) . 3_555 yes
P2 F5 1.60(3) . 3_555 yes
P2 F6 1.53(3) . 3_555 yes
P2 F7 1.556(17) . 3_555 yes
P2 F1 1.567(7) . . yes
P2 F3 1.582(9) . . yes
P2 F2 1.55(2) . . yes
P2 F4 1.53(3) . . yes
P2 F5 1.60(3) . . yes
P2 F6 1.53(3) . . yes
P2 F7 1.556(17) . . yes
P2 F8 1.62(3) . . yes
P2 F9 1.54(3) . . yes
P2 F10 1.575(19) . . yes
P2 F10 1.575(19) . 3_555 yes
P2 F8 1.62(3) . 3_555 yes
P2 F9 1.54(3) . 3_555 yes
F2 F4 0.92(4) . . yes
F5 F6 0.53(3) . 3_555 yes
F7 F9 1.68(4) . . yes
F9 F10 1.63(4) . . yes
N1 C2 1.465(3) . . yes
N1 C2 1.465(3) . 6_555 yes
N2 C1 1.147(6) . . yes
N2 C18 1.466(6) . . yes
C2 C3 1.526(4) . . no
C6 C8 1.533(4) . . no
C6 C7 1.526(4) . . no
C9 C10 1.532(4) . . no
C9 C11 1.528(4) . . no
C18 C19 1.517(6) . 6_555 no
C18 C20 1.512(6) . . no
C18 C19 1.517(6) . . no
C2 H21 0.9900 . . no
C2 H22 0.9900 . . no
C3 H32 0.9900 . . no
C3 H31 0.9900 . . no
C6 H61 1.0000 . . no
C7 H73 0.9800 . . no
C7 H71 0.9800 . . no
C7 H72 0.9800 . . no
C8 H82 0.9800 . . no
C8 H83 0.9800 . . no
C8 H81 0.9800 . . no
C9 H91 1.0000 . . no
C10 H103 0.9800 . . no
C10 H102 0.9800 . . no
C10 H101 0.9800 . . no
C11 H112 0.9800 . . no
C11 H111 0.9800 . . no
C11 H113 0.9800 . . no
C19 H191 0.9800 . . no
C19 H192 0.9800 . . no
C19 H193 0.9800 . . no
C20 H201 0.9800 . . no
C20 H202 0.9800 . . no
C20 H203 0.9800 . . no
